data_7051321
loop_
_publ_author_name
'Wilson, Chick C.'
'Nowell, Harriott'

_publ_section_title
;
 Methyl group librations in sterically hindered dimethylnaphthalene
 molecules: neutron diffraction studies of 1,8-dimethylnaphthalene
 between 50 and 200 K
;
_journal_issue 12
_journal_name_full 'New Journal of Chemistry'
_journal_page_first 1063
_journal_paper_doi 10.1039/b004123h
_journal_volume 24
_journal_year 2000
_chemical_formula_sum 'C12 H12'
_chemical_formula_weight 156.2
_chemical_name_common 1,8-dimethylnaphthalene
_chemical_name_systematic
;
1,8-dimethylnaphthalene                                                         
;
_space_group_IT_number 14
_symmetry_cell_setting monoclinic
_symmetry_space_group_name_Hall '-P 2ybc'
_symmetry_space_group_name_H-M 'P 1 21/c 1'
_cell_angle_alpha 90.00
_cell_angle_beta 124.43(2)
_cell_angle_gamma 90.00
_cell_formula_units_Z 4
_cell_length_a 9.646(2)
_cell_length_b 6.904(2)
_cell_length_c 16.131(4)
_cell_measurement_reflns_used 25
_cell_measurement_temperature 50(1)
_cell_volume 886.1(4)
_computing_molecular_graphics ' ORTEP (Johnson, 1994)'
_computing_structure_refinement ' SHELXL-93 (Sheldrick, 1993)'
_diffrn_ambient_temperature 50(1)
_diffrn_measurement_device SXD
_diffrn_measurement_method 'time-of-flight LAUE diffraction'
_diffrn_radiation_monochromator none
_diffrn_radiation_probe neutron
_diffrn_radiation_source 'ISIS spallation source'
_diffrn_radiation_type neutron
_diffrn_radiation_wavelength 0.5-5.0
_diffrn_reflns_av_R_equivalents 0.065
_diffrn_reflns_av_sigmaI/netI 0.0632
_diffrn_reflns_limit_h_max 16
_diffrn_reflns_limit_h_min 0
_diffrn_reflns_limit_k_max 12
_diffrn_reflns_limit_k_min 0
_diffrn_reflns_limit_l_max 18
_diffrn_reflns_limit_l_min -28
_diffrn_reflns_number 2550
_exptl_absorpt_coefficient_mu '2.080, at 1 Angstrom'
_exptl_absorpt_correction_T_max 0.84
_exptl_absorpt_correction_T_min 0.41
_exptl_absorpt_correction_type empirical
_exptl_absorpt_process_details
;
The linear absorption coefficient is wavelength dependent
 and it is calculated as: 
          mu = 1.08 + 1.00 * lambda  [cm^-1]
;
_exptl_crystal_colour 'pale yellow    '
_exptl_crystal_density_diffrn 1.169
_exptl_crystal_density_method 'not measured'
_exptl_crystal_description 'thick plate'
_exptl_crystal_F_000 13.97
_exptl_crystal_size_max 2.5
_exptl_crystal_size_mid 2.5
_exptl_crystal_size_min 1.0
_refine_diff_density_max 0.137
_refine_diff_density_min -0.162
_refine_diff_density_rms 0.030
_refine_ls_extinction_coef 0.130
_refine_ls_extinction_method 'Becker-Coppens Lorentzian model'
_refine_ls_goodness_of_fit_ref 1.097
_refine_ls_hydrogen_treatment refall
_refine_ls_matrix_type full
_refine_ls_number_parameters 217
_refine_ls_number_reflns 1033
_refine_ls_number_restraints 0
_refine_ls_restrained_S_all 1.097
_refine_ls_R_factor_all 0.0743
_refine_ls_R_factor_gt 0.0743
_refine_ls_shift/su_max 0.000
_refine_ls_shift/su_mean 0.000
_refine_ls_structure_factor_coef Fsqd
_refine_ls_weighting_details 'w=1/[\s^2^(Fo^2^)+(0.1423P)^2^+0.1472P] where P=(Fo^2^+2Fc^2^)/3'
_refine_ls_weighting_scheme calc
_refine_ls_wR_factor_gt 0.1823
_refine_ls_wR_factor_ref 0.1823
_reflns_number_gt 1032
_reflns_number_total 1033
_reflns_threshold_expression >2sigma(I)
_cod_data_source_file b004123h.txt
_cod_data_source_block 18dmn50K
_cod_depositor_comments
;
The following automatic conversions were performed:
'_symmetry_cell_setting' value 'Monoclinic' changed to 'monoclinic'
according to '/home/saulius/struct/CIF-dictionaries/cif_core.dic'
dictionary named 'cif_core.dic' version 2.4.1 from 2010-06-29.

Automatic conversion script
Id: cif_fix_enum 1527 2010-12-29 10:47:43Z saulius 

The following automatic conversions were performed:

'_refine_ls_weighting_scheme' value 'calc
w=1/[\s^2^(Fo^2^)+(0.1423P)^2^+0.1472P] where P=(Fo^2^+2Fc^2^)/3' was
changed to 'calc'. New tag '_refine_ls_weighting_details' was
created. The value of the new tag was set to
'w=1/[\s^2^(Fo^2^)+(0.1423P)^2^+0.1472P] where P=(Fo^2^+2Fc^2^)/3'.

Automatic conversion script
Id: cif_fix_values 3143 2015-03-26 13:38:13Z robertas 
;
_cod_original_sg_symbol_H-M P21/c
_cod_database_code 7051321

loop_
_symmetry_equiv_pos_as_xyz
'x, y, z'
'-x, y+1/2, -z+1/2'
'-x, -y, -z'
'x, -y-1/2, z-1/2'

loop_
_atom_site_label
_atom_site_type_symbol
_atom_site_fract_x
_atom_site_fract_y
_atom_site_fract_z
_atom_site_U_iso_or_equiv
_atom_site_adp_type
_atom_site_occupancy
_atom_site_calc_flag
_atom_site_refinement_flags
_atom_site_disorder_assembly
_atom_site_disorder_group
C1 C 0.2479(5) -0.0636(6) 0.4617(4) 0.0133(8) Uani 1 d . . .
C2 C 0.1653(6) 0.0595(7) 0.4889(4) 0.0193(10) Uani 1 d . . .
C3 C 0.0872(6) 0.2312(8) 0.4373(4) 0.0210(11) Uani 1 d . . .
C4 C 0.0946(6) 0.2855(7) 0.3582(4) 0.0185(10) Uani 1 d . . .
C10 C 0.1810(5) 0.1685(6) 0.3287(4) 0.0131(9) Uani 1 d . . .
C9 C 0.2604(5) -0.0099(6) 0.3803(3) 0.0107(8) Uani 1 d . . .
C8 C 0.3432(5) -0.1221(7) 0.3448(4) 0.0153(9) Uani 1 d . . .
C7 C 0.3456(6) -0.0519(8) 0.2650(4) 0.0212(10) Uani 1 d . . .
C6 C 0.2686(6) 0.1221(8) 0.2156(4) 0.0252(11) Uani 1 d . . .
C5 C 0.1865(6) 0.2330(7) 0.2464(4) 0.0200(11) Uani 1 d . . .
C11 C 0.3224(7) -0.2451(7) 0.5254(5) 0.0227(11) Uani 1 d . . .
C12 C 0.4291(6) -0.3144(7) 0.3877(5) 0.0228(11) Uani 1 d . . .
H2 H 0.1592(18) 0.0152(19) 0.5520(12) 0.047(3) Uani 1 d . . .
H3 H 0.0210(16) 0.322(2) 0.4617(13) 0.049(4) Uani 1 d . . .
H4 H 0.0355(13) 0.4197(16) 0.3179(10) 0.038(3) Uani 1 d . . .
H5 H 0.1208(15) 0.3654(18) 0.2078(10) 0.040(3) Uani 1 d . . .
H6 H 0.272(2) 0.172(2) 0.1526(13) 0.057(4) Uani 1 d . . .
H7 H 0.4097(16) -0.1346(19) 0.2388(10) 0.040(3) Uani 1 d . . .
H111 H 0.4587(15) -0.2549(19) 0.5650(12) 0.047(3) Uani 1 d . . .
H112 H 0.2673(16) -0.3733(16) 0.4816(11) 0.046(3) Uani 1 d . . .
H113 H 0.299(2) -0.242(2) 0.5842(14) 0.059(4) Uani 1 d . . .
H121 H 0.5368(14) -0.3018(18) 0.4662(11) 0.044(3) Uani 1 d . . .
H122 H 0.3433(17) -0.4232(16) 0.3828(13) 0.048(3) Uani 1 d . . .
H123 H 0.473(2) -0.372(2) 0.3443(13) 0.056(4) Uani 1 d . . .

loop_
_atom_site_aniso_label
_atom_site_aniso_U_11
_atom_site_aniso_U_22
_atom_site_aniso_U_33
_atom_site_aniso_U_23
_atom_site_aniso_U_13
_atom_site_aniso_U_12
C1 0.0135(17) 0.013(2) 0.015(2) 0.0026(17) 0.0091(17) -0.0009(15)
C2 0.0164(19) 0.024(2) 0.021(3) -0.005(2) 0.0122(19) -0.0016(18)
C3 0.017(2) 0.026(3) 0.024(3) -0.006(2) 0.014(2) 0.0035(19)
C4 0.014(2) 0.013(2) 0.022(3) 0.0010(18) 0.0059(19) 0.0049(16)
C10 0.0072(16) 0.015(2) 0.013(2) 0.0013(16) 0.0031(16) 0.0007(14)
C9 0.0074(16) 0.010(2) 0.014(2) 0.0004(15) 0.0051(16) -0.0011(13)
C8 0.0145(19) 0.015(2) 0.018(3) -0.0015(18) 0.0102(18) -0.0013(17)
C7 0.019(2) 0.028(3) 0.015(3) -0.002(2) 0.009(2) 0.0013(19)
C6 0.023(2) 0.037(3) 0.018(3) 0.009(2) 0.013(2) 0.001(2)
C5 0.018(2) 0.017(2) 0.019(3) 0.0078(18) 0.0071(19) -0.0003(17)
C11 0.025(2) 0.018(3) 0.022(3) 0.007(2) 0.012(2) 0.0003(19)
C12 0.022(2) 0.010(2) 0.034(3) 0.003(2) 0.015(2) 0.0043(18)
H2 0.066(8) 0.046(7) 0.065(10) -0.006(7) 0.059(9) -0.006(6)
H3 0.039(6) 0.051(7) 0.072(10) -0.009(7) 0.040(7) 0.010(6)
H4 0.026(4) 0.030(6) 0.047(8) 0.016(5) 0.015(5) 0.017(4)
H5 0.043(6) 0.036(6) 0.033(7) 0.024(5) 0.016(5) 0.012(5)
H6 0.078(10) 0.072(9) 0.052(10) 0.027(8) 0.055(9) 0.007(8)
H7 0.049(6) 0.055(7) 0.028(7) -0.005(6) 0.029(6) 0.002(6)
H111 0.030(6) 0.047(8) 0.045(9) 0.012(6) 0.010(5) 0.004(5)
H112 0.055(7) 0.020(5) 0.043(8) -0.002(5) 0.016(6) -0.018(5)
H113 0.085(10) 0.060(9) 0.057(12) 0.024(8) 0.055(10) 0.022(8)
H121 0.030(5) 0.038(6) 0.043(8) 0.007(6) 0.008(5) 0.013(5)
H122 0.047(6) 0.026(5) 0.077(11) -0.006(6) 0.038(7) -0.013(5)
H123 0.072(9) 0.051(8) 0.063(11) 0.009(7) 0.049(9) 0.026(7)

loop_
_atom_type_symbol
_atom_type_description
_atom_type_scat_length_neutron
_atom_type_scat_source
C C 6.646 'International Tables Vol C Table 4.4.4.1'
H H -3.739 'International Tables Vol C Table 4.4.4.1'

loop_
_geom_angle_atom_site_label_1
_geom_angle_atom_site_label_2
_geom_angle_atom_site_label_3
_geom_angle
_geom_angle_site_symmetry_1
_geom_angle_site_symmetry_3
_geom_angle_publ_flag
C2 C1 C9 119.3(4) . . ?
C2 C1 C11 115.2(4) . . ?
C9 C1 C11 125.5(4) . . ?
C1 C2 C3 122.7(5) . . ?
C1 C2 H2 117.6(8) . . ?
C3 C2 H2 119.7(8) . . ?
C4 C3 C2 119.5(4) . . ?
C4 C3 H3 121.2(10) . . ?
C2 C3 H3 119.3(10) . . ?
C3 C4 C10 120.3(4) . . ?
C3 C4 H4 120.2(8) . . ?
C10 C4 H4 119.5(8) . . ?
C4 C10 C5 118.1(4) . . ?
C4 C10 C9 120.9(4) . . ?
C5 C10 C9 121.1(4) . . ?
C1 C9 C10 117.2(4) . . ?
C1 C9 C8 125.2(4) . . ?
C10 C9 C8 117.6(4) . . ?
C7 C8 C9 118.9(4) . . ?
C7 C8 C12 116.1(4) . . ?
C9 C8 C12 125.0(5) . . ?
C8 C7 C6 123.1(4) . . ?
C8 C7 H7 119.3(9) . . ?
C6 C7 H7 117.6(8) . . ?
C5 C6 C7 119.9(5) . . ?
C5 C6 H6 119.2(9) . . ?
C7 C6 H6 121.0(9) . . ?
C6 C5 C10 119.5(4) . . ?
C6 C5 H5 121.9(8) . . ?
C10 C5 H5 118.6(8) . . ?
C1 C11 H111 113.6(8) . . ?
C1 C11 H112 111.6(9) . . ?
H111 C11 H112 108.7(11) . . ?
C1 C11 H113 108.5(9) . . ?
H111 C11 H113 105.5(15) . . ?
H112 C11 H113 108.7(13) . . ?
C8 C12 H121 112.1(8) . . ?
C8 C12 H122 112.1(8) . . ?
H121 C12 H122 109.0(13) . . ?
C8 C12 H123 110.0(9) . . ?
H121 C12 H123 108.4(12) . . ?
H122 C12 H123 104.9(13) . . ?

loop_
_geom_bond_atom_site_label_1
_geom_bond_atom_site_label_2
_geom_bond_distance
_geom_bond_site_symmetry_2
_geom_bond_publ_flag
C1 C2 1.395(6) . ?
C1 C9 1.433(6) . ?
C1 C11 1.520(7) . ?
C2 C3 1.399(8) . ?
C2 H2 1.097(14) . ?
C3 C4 1.370(8) . ?
C3 H3 1.113(12) . ?
C4 C10 1.422(6) . ?
C4 H4 1.089(12) . ?
C10 C5 1.429(7) . ?
C10 C9 1.441(6) . ?
C9 C8 1.443(6) . ?
C8 C7 1.388(7) . ?
C8 C12 1.510(7) . ?
C7 C6 1.401(8) . ?
C7 H7 1.088(12) . ?
C6 C5 1.380(8) . ?
C6 H6 1.091(13) . ?
C5 H5 1.086(12) . ?
C11 H111 1.091(13) . ?
C11 H112 1.068(14) . ?
C11 H113 1.096(15) . ?
C12 H121 1.096(16) . ?
C12 H122 1.087(12) . ?
C12 H123 1.076(14) . ?

loop_
_cod_related_entry_id
_cod_related_entry_database
_cod_related_entry_code
1 ChemSpider 10813
